data_7152608
loop_
_publ_author_name
'Swenson, Andrew K.'
'Higgins, Kate E.'
'Brewer, Matthew G.'
'Brennessel, William W.'
'Coleman, Michael G.'

_publ_section_title
;
 Highly selective synthesis of tetra-substituted furans and cyclopropenes:
 copper(i)-catalyzed formal cycloadditions of internal aryl alkynes and
 diazoacetates.
;
_journal_issue 37
_journal_name_full 'Organic &amp; biomolecular chemistry'
_journal_page_first 7483
_journal_page_last 7486
_journal_paper_doi 10.1039/c2ob26295a
_journal_volume 10
_journal_year 2012
_chemical_formula_moiety 'C15 H16 O5'
_chemical_formula_sum 'C15 H16 O5'
_chemical_formula_weight 276.28
_chemical_name_common ritmc04
_chemical_name_systematic
;
?
;
_space_group_IT_number 2
_symmetry_cell_setting triclinic
_symmetry_space_group_name_Hall '-P 1'
_symmetry_space_group_name_H-M 'P -1'
_atom_sites_solution_hydrogens geom
_atom_sites_solution_primary direct
_atom_sites_solution_secondary difmap
_audit_creation_method SHELXL-97
_cell_angle_alpha 104.845(2)
_cell_angle_beta 101.999(2)
_cell_angle_gamma 92.355(2)
_cell_formula_units_Z 4
_cell_length_a 8.0488(8)
_cell_length_b 12.3096(12)
_cell_length_c 14.1598(14)
_cell_measurement_reflns_used 4054
_cell_measurement_temperature 100.0(5)
_cell_measurement_theta_max 36.84
_cell_measurement_theta_min 2.59
_cell_volume 1319.8(2)
_computing_cell_refinement 'SAINT (Bruker, 2009)'
_computing_data_collection 'APEX2 (Bruker, 2011)'
_computing_data_reduction 'SAINT (Bruker, 2009)'
_computing_molecular_graphics 'SHELXTL (Sheldrick, 2008)'
_computing_publication_material 'SHELXTL (Sheldrick, 2008)'
_computing_structure_refinement 'SHELXL-97 (Sheldrick, 2008)'
_computing_structure_solution 'SHELXS-97 (Sheldrick, 2008)'
_diffrn_ambient_temperature 100.0(5)
_diffrn_measured_fraction_theta_full 0.986
_diffrn_measured_fraction_theta_max 0.986
_diffrn_measurement_device_type 'Bruker SMART APEX II CCD Platform'
_diffrn_measurement_method 'area detector, \w scans per \f'
_diffrn_radiation_monochromator graphite
_diffrn_radiation_source 'fine-focus sealed tube'
_diffrn_radiation_type MoK\a
_diffrn_radiation_wavelength 0.71073
_diffrn_reflns_av_R_equivalents 0.0607
_diffrn_reflns_av_sigmaI/netI 0.0853
_diffrn_reflns_limit_h_max 12
_diffrn_reflns_limit_h_min -12
_diffrn_reflns_limit_k_max 19
_diffrn_reflns_limit_k_min -19
_diffrn_reflns_limit_l_max 22
_diffrn_reflns_limit_l_min -22
_diffrn_reflns_number 28517
_diffrn_reflns_theta_full 34.97
_diffrn_reflns_theta_max 34.97
_diffrn_reflns_theta_min 1.72
_diffrn_standards_number 0
_exptl_absorpt_coefficient_mu 0.105
_exptl_absorpt_correction_T_max 0.9794
_exptl_absorpt_correction_T_min 0.9753
_exptl_absorpt_correction_type multi-scan
_exptl_absorpt_process_details 'SADABS (Sheldrick, 2008)'
_exptl_crystal_colour colorless
_exptl_crystal_density_diffrn 1.390
_exptl_crystal_density_method 'not measured'
_exptl_crystal_description block
_exptl_crystal_F_000 584
_exptl_crystal_size_max 0.24
_exptl_crystal_size_mid 0.24
_exptl_crystal_size_min 0.20
_refine_diff_density_max 0.533
_refine_diff_density_min -0.296
_refine_diff_density_rms 0.070
_refine_ls_extinction_method none
_refine_ls_goodness_of_fit_ref 0.999
_refine_ls_hydrogen_treatment refall
_refine_ls_matrix_type full
_refine_ls_number_parameters 489
_refine_ls_number_reflns 11431
_refine_ls_number_restraints 0
_refine_ls_restrained_S_all 0.999
_refine_ls_R_factor_all 0.1102
_refine_ls_R_factor_gt 0.0575
_refine_ls_shift/su_max 0.000
_refine_ls_shift/su_mean 0.000
_refine_ls_structure_factor_coef Fsqd
_refine_ls_weighting_details 'calc w=1/[\s^2^(Fo^2^)+(0.0657P)^2^+0.0000P] where P=(Fo^2^+2Fc^2^)/3'
_refine_ls_weighting_scheme calc
_refine_ls_wR_factor_gt 0.1259
_refine_ls_wR_factor_ref 0.1515
_reflns_number_gt 6639
_reflns_number_total 11431
_reflns_threshold_expression >2sigma(I)
_cod_data_source_file c2ob26295a.txt
_cod_data_source_block ritmc04
_cod_database_code 7152608

loop_
_symmetry_equiv_pos_as_xyz
'x, y, z'
'-x, -y, -z'

loop_
_atom_site_label
_atom_site_type_symbol
_atom_site_fract_x
_atom_site_fract_y
_atom_site_fract_z
_atom_site_U_iso_or_equiv
_atom_site_adp_type
_atom_site_occupancy
_atom_site_symmetry_multiplicity
_atom_site_calc_flag
O1 O 0.62001(13) 0.35511(8) -0.02041(7) 0.01685(19) Uani 1 1 d
O2 O 0.43718(14) 0.19518(8) -0.09576(7) 0.0211(2) Uani 1 1 d
O3 O 0.33784(14) 0.11342(9) 0.06615(8) 0.0259(2) Uani 1 1 d
O4 O 0.52763(14) 0.17968(9) 0.21301(8) 0.0219(2) Uani 1 1 d
O5 O 1.11764(14) 0.80865(8) 0.10791(8) 0.0209(2) Uani 1 1 d
C1 C 0.52609(17) 0.26666(11) -0.01271(10) 0.0159(2) Uani 1 1 d
C2 C 0.54601(18) 0.26418(11) 0.08537(10) 0.0155(2) Uani 1 1 d
C3 C 0.66506(18) 0.36199(11) 0.14387(10) 0.0155(2) Uani 1 1 d
C4 C 0.70671(18) 0.41432(11) 0.07710(10) 0.0157(2) Uani 1 1 d
C5 C 0.4299(2) 0.22709(13) -0.18824(11) 0.0237(3) Uani 1 1 d
H5A H 0.368(2) 0.1680(15) -0.2380(13) 0.023(4) Uiso 1 1 d
H5B H 0.546(3) 0.2384(16) -0.1976(14) 0.033(5) Uiso 1 1 d
H5C H 0.372(3) 0.2964(18) -0.1859(15) 0.040(6) Uiso 1 1 d
C6 C 0.45912(19) 0.17911(11) 0.11735(10) 0.0179(3) Uani 1 1 d
C7 C 0.4462(2) 0.09680(15) 0.24870(13) 0.0270(3) Uani 1 1 d
H7A H 0.509(3) 0.1045(16) 0.3149(16) 0.037(5) Uiso 1 1 d
H7B H 0.451(2) 0.0218(15) 0.2087(13) 0.024(5) Uiso 1 1 d
H7C H 0.325(3) 0.1099(15) 0.2476(13) 0.029(5) Uiso 1 1 d
C8 C 0.7230(2) 0.40118(12) 0.25551(10) 0.0200(3) Uani 1 1 d
H8A H 0.743(2) 0.4820(15) 0.2786(13) 0.025(5) Uiso 1 1 d
H8B H 0.829(3) 0.3657(17) 0.2798(15) 0.041(6) Uiso 1 1 d
H8C H 0.636(3) 0.3814(16) 0.2908(14) 0.035(5) Uiso 1 1 d
C9 C 0.81289(17) 0.51562(11) 0.08317(10) 0.0154(2) Uani 1 1 d
C10 C 0.95066(19) 0.56098(11) 0.16495(10) 0.0185(3) Uani 1 1 d
H10 H 0.981(2) 0.5210(15) 0.2165(14) 0.029(5) Uiso 1 1 d
C11 C 1.04904(19) 0.65833(12) 0.17109(11) 0.0197(3) Uani 1 1 d
H11 H 1.145(3) 0.6880(16) 0.2276(14) 0.034(5) Uiso 1 1 d
C12 C 1.01393(18) 0.71232(11) 0.09520(10) 0.0173(3) Uani 1 1 d
C13 C 0.88082(19) 0.66714(12) 0.01224(11) 0.0191(3) Uani 1 1 d
H13 H 0.856(2) 0.7035(13) -0.0414(12) 0.017(4) Uiso 1 1 d
C14 C 0.78158(19) 0.56994(11) 0.00718(10) 0.0180(3) Uani 1 1 d
H14 H 0.691(2) 0.5384(15) -0.0504(13) 0.025(5) Uiso 1 1 d
C15 C 1.1052(2) 0.85203(12) 0.02248(12) 0.0221(3) Uani 1 1 d
H15A H 1.193(3) 0.9176(16) 0.0430(14) 0.032(5) Uiso 1 1 d
H15B H 0.989(2) 0.8769(13) 0.0025(12) 0.016(4) Uiso 1 1 d
H15C H 1.128(2) 0.7944(15) -0.0360(13) 0.024(4) Uiso 1 1 d
O6 O -0.00818(13) 0.18834(8) 0.31208(7) 0.01669(19) Uani 1 1 d
O7 O -0.17661(14) 0.02104(8) 0.25676(7) 0.0211(2) Uani 1 1 d
O8 O -0.28572(14) -0.02604(8) 0.42628(8) 0.0227(2) Uani 1 1 d
O9 O -0.15561(13) 0.09203(8) 0.57541(7) 0.0196(2) Uani 1 1 d
O10 O 0.44891(15) 0.63781(9) 0.36237(8) 0.0259(2) Uani 1 1 d
C16 C -0.09997(18) 0.10708(11) 0.33192(10) 0.0163(2) Uani 1 1 d
C17 C -0.09277(18) 0.12756(11) 0.43237(10) 0.0163(2) Uani 1 1 d
C18 C 0.01979(18) 0.23154(11) 0.47987(10) 0.0155(2) Uani 1 1 d
C19 C 0.06455(18) 0.26695(11) 0.40406(10) 0.0159(2) Uani 1 1 d
C20 C -0.1561(2) 0.02390(14) 0.15830(11) 0.0243(3) Uani 1 1 d
H20A H -0.218(2) -0.0417(15) 0.1148(13) 0.024(4) Uiso 1 1 d
H20B H -0.036(2) 0.0249(14) 0.1574(12) 0.020(4) Uiso 1 1 d
H20C H -0.206(2) 0.0904(16) 0.1435(13) 0.027(5) Uiso 1 1 d
C21 C -0.18697(18) 0.05578(11) 0.47478(10) 0.0170(3) Uani 1 1 d
C22 C -0.2502(2) 0.02834(13) 0.62259(12) 0.0218(3) Uani 1 1 d
H22A H -0.208(2) 0.0611(15) 0.6934(14) 0.027(5) Uiso 1 1 d
H22B H -0.230(2) -0.0549(15) 0.6006(13) 0.027(5) Uiso 1 1 d
H22C H -0.371(2) 0.0341(15) 0.6018(13) 0.027(5) Uiso 1 1 d
C23 C 0.0784(2) 0.28553(12) 0.58976(10) 0.0197(3) Uani 1 1 d
H23A H 0.193(2) 0.3326(15) 0.6082(13) 0.025(5) Uiso 1 1 d
H23B H 0.096(2) 0.2281(16) 0.6273(14) 0.032(5) Uiso 1 1 d
H23C H -0.001(2) 0.3326(16) 0.6168(14) 0.033(5) Uiso 1 1 d
C24 C 0.16407(17) 0.36445(11) 0.39586(10) 0.0158(2) Uani 1 1 d
C25 C 0.20362(19) 0.46391(11) 0.47307(11) 0.0187(3) Uani 1 1 d
H25 H 0.161(2) 0.4728(14) 0.5337(12) 0.019(4) Uiso 1 1 d
C26 C 0.29925(19) 0.55671(12) 0.46562(11) 0.0197(3) Uani 1 1 d
H26 H 0.319(2) 0.6253(15) 0.5203(13) 0.023(4) Uiso 1 1 d
C27 C 0.35463(18) 0.55195(11) 0.37803(11) 0.0189(3) Uani 1 1 d
C28 C 0.3122(2) 0.45417(12) 0.29869(11) 0.0213(3) Uani 1 1 d
H28 H 0.350(2) 0.4498(15) 0.2369(13) 0.025(5) Uiso 1 1 d
C29 C 0.21962(19) 0.36186(12) 0.30765(11) 0.0188(3) Uani 1 1 d
H29 H 0.198(2) 0.2929(14) 0.2518(13) 0.021(4) Uiso 1 1 d
C30 C 0.4908(2) 0.73958(13) 0.44219(13) 0.0261(3) Uani 1 1 d
H30A H 0.554(2) 0.7903(14) 0.4179(12) 0.020(4) Uiso 1 1 d
H30B H 0.563(2) 0.7281(14) 0.5075(13) 0.023(4) Uiso 1 1 d
H30C H 0.387(3) 0.7742(15) 0.4554(14) 0.029(5) Uiso 1 1 d

loop_
_atom_site_aniso_label
_atom_site_aniso_U_11
_atom_site_aniso_U_22
_atom_site_aniso_U_33
_atom_site_aniso_U_23
_atom_site_aniso_U_13
_atom_site_aniso_U_12
O1 0.0200(5) 0.0150(4) 0.0146(4) 0.0035(3) 0.0034(4) -0.0033(4)
O2 0.0253(6) 0.0201(5) 0.0147(5) 0.0036(4) 0.0009(4) -0.0074(4)
O3 0.0257(6) 0.0252(5) 0.0242(5) 0.0106(4) -0.0022(4) -0.0110(4)
O4 0.0235(5) 0.0243(5) 0.0195(5) 0.0116(4) 0.0027(4) -0.0060(4)
O5 0.0239(5) 0.0175(4) 0.0207(5) 0.0061(4) 0.0043(4) -0.0057(4)
C1 0.0162(6) 0.0139(5) 0.0169(6) 0.0040(5) 0.0032(5) -0.0024(5)
C2 0.0166(6) 0.0146(5) 0.0155(6) 0.0053(5) 0.0033(5) -0.0018(5)
C3 0.0166(6) 0.0144(5) 0.0155(6) 0.0048(4) 0.0033(5) -0.0006(5)
C4 0.0177(6) 0.0143(5) 0.0134(6) 0.0026(4) 0.0021(5) -0.0016(5)
C5 0.0303(9) 0.0237(7) 0.0148(6) 0.0050(5) 0.0016(6) -0.0050(6)
C6 0.0202(7) 0.0166(6) 0.0175(6) 0.0063(5) 0.0038(5) 0.0007(5)
C7 0.0274(9) 0.0315(8) 0.0280(8) 0.0189(7) 0.0068(7) -0.0033(6)
C8 0.0222(7) 0.0217(6) 0.0151(6) 0.0053(5) 0.0025(5) -0.0031(5)
C9 0.0169(6) 0.0137(5) 0.0156(6) 0.0034(4) 0.0050(5) -0.0003(5)
C10 0.0212(7) 0.0184(6) 0.0153(6) 0.0057(5) 0.0023(5) -0.0032(5)
C11 0.0206(7) 0.0189(6) 0.0174(6) 0.0042(5) 0.0018(5) -0.0054(5)
C12 0.0201(7) 0.0132(5) 0.0184(6) 0.0029(5) 0.0064(5) -0.0015(5)
C13 0.0210(7) 0.0186(6) 0.0188(6) 0.0079(5) 0.0040(5) -0.0010(5)
C14 0.0195(7) 0.0180(6) 0.0155(6) 0.0046(5) 0.0026(5) -0.0027(5)
C15 0.0257(8) 0.0196(6) 0.0230(7) 0.0069(5) 0.0096(6) -0.0029(6)
O6 0.0193(5) 0.0156(4) 0.0143(4) 0.0034(3) 0.0035(4) -0.0038(4)
O7 0.0256(6) 0.0198(4) 0.0150(5) 0.0018(4) 0.0042(4) -0.0080(4)
O8 0.0251(6) 0.0206(5) 0.0216(5) 0.0065(4) 0.0043(4) -0.0071(4)
O9 0.0229(5) 0.0208(5) 0.0164(5) 0.0074(4) 0.0056(4) -0.0034(4)
O10 0.0278(6) 0.0212(5) 0.0299(6) 0.0104(4) 0.0072(5) -0.0072(4)
C16 0.0163(6) 0.0147(5) 0.0168(6) 0.0036(5) 0.0033(5) -0.0019(5)
C17 0.0173(6) 0.0152(5) 0.0168(6) 0.0048(5) 0.0047(5) -0.0004(5)
C18 0.0164(6) 0.0152(5) 0.0148(6) 0.0041(4) 0.0035(5) -0.0007(5)
C19 0.0171(6) 0.0152(5) 0.0143(6) 0.0038(4) 0.0023(5) -0.0021(5)
C20 0.0287(8) 0.0273(7) 0.0145(6) 0.0017(6) 0.0068(6) -0.0080(6)
C21 0.0176(6) 0.0172(6) 0.0182(6) 0.0073(5) 0.0053(5) 0.0020(5)
C22 0.0234(8) 0.0247(7) 0.0218(7) 0.0123(6) 0.0078(6) 0.0002(6)
C23 0.0225(7) 0.0205(6) 0.0146(6) 0.0040(5) 0.0030(5) -0.0030(5)
C24 0.0149(6) 0.0166(5) 0.0166(6) 0.0064(5) 0.0029(5) 0.0000(5)
C25 0.0214(7) 0.0179(6) 0.0169(6) 0.0053(5) 0.0044(5) -0.0010(5)
C26 0.0206(7) 0.0159(6) 0.0220(7) 0.0047(5) 0.0045(5) -0.0016(5)
C27 0.0154(6) 0.0178(6) 0.0246(7) 0.0100(5) 0.0028(5) -0.0028(5)
C28 0.0217(7) 0.0247(7) 0.0195(7) 0.0087(5) 0.0061(6) -0.0015(5)
C29 0.0205(7) 0.0182(6) 0.0175(6) 0.0049(5) 0.0046(5) -0.0020(5)
C30 0.0234(8) 0.0176(6) 0.0376(9) 0.0104(6) 0.0047(7) -0.0027(6)

loop_
_atom_type_symbol
_atom_type_description
_atom_type_scat_dispersion_real
_atom_type_scat_dispersion_imag
_atom_type_scat_source
C C 0.0033 0.0016 'International Tables Vol C Tables 4.2.6.8 and 6.1.1.4'
H H 0.0000 0.0000 'International Tables Vol C Tables 4.2.6.8 and 6.1.1.4'
O O 0.0106 0.0060 'International Tables Vol C Tables 4.2.6.8 and 6.1.1.4'

loop_
_geom_angle_atom_site_label_1
_geom_angle_atom_site_label_2
_geom_angle_atom_site_label_3
_geom_angle
C1 O1 C4 107.04(10)
C1 O2 C5 116.71(11)
C6 O4 C7 114.92(11)
C12 O5 C15 116.49(11)
O2 C1 O1 118.36(11)
O2 C1 C2 130.14(12)
O1 C1 C2 111.44(11)
C1 C2 C6 124.13(12)
C1 C2 C3 105.51(11)
C6 C2 C3 130.36(12)
C4 C3 C2 106.37(11)
C4 C3 C8 126.53(12)
C2 C3 C8 127.03(12)
C3 C4 O1 109.65(11)
C3 C4 C9 135.80(12)
O1 C4 C9 114.53(11)
O2 C5 H5A 105.5(11)
O2 C5 H5B 109.4(11)
H5A C5 H5B 110.8(15)
O2 C5 H5C 109.8(12)
H5A C5 H5C 110.3(16)
H5B C5 H5C 110.9(16)
O3 C6 O4 121.96(12)
O3 C6 C2 125.47(13)
O4 C6 C2 112.57(11)
O4 C7 H7A 106.1(12)
O4 C7 H7B 111.1(10)
H7A C7 H7B 108.8(16)
O4 C7 H7C 110.7(11)
H7A C7 H7C 111.0(16)
H7B C7 H7C 109.0(15)
C3 C8 H8A 111.3(11)
C3 C8 H8B 111.1(11)
H8A C8 H8B 110.3(15)
C3 C8 H8C 113.0(11)
H8A C8 H8C 104.5(15)
H8B C8 H8C 106.3(15)
C14 C9 C10 117.87(12)
C14 C9 C4 120.87(12)
C10 C9 C4 121.25(12)
C11 C10 C9 120.94(13)
C11 C10 H10 119.5(11)
C9 C10 H10 119.5(11)
C10 C11 C12 120.28(13)
C10 C11 H11 120.0(11)
C12 C11 H11 119.7(11)
O5 C12 C11 116.23(12)
O5 C12 C13 124.06(12)
C11 C12 C13 119.71(12)
C14 C13 C12 119.61(13)
C14 C13 H13 120.1(10)
C12 C13 H13 120.3(9)
C13 C14 C9 121.56(13)
C13 C14 H14 119.6(11)
C9 C14 H14 118.9(11)
O5 C15 H15A 106.1(11)
O5 C15 H15B 111.1(9)
H15A C15 H15B 109.9(14)
O5 C15 H15C 111.4(10)
H15A C15 H15C 109.8(15)
H15B C15 H15C 108.6(14)
C16 O6 C19 107.06(10)
C16 O7 C20 116.25(11)
C21 O9 C22 115.47(11)
C27 O10 C30 116.72(12)
O7 C16 O6 118.27(11)
O7 C16 C17 130.04(12)
O6 C16 C17 111.65(11)
C16 C17 C21 123.43(12)
C16 C17 C18 105.54(11)
C21 C17 C18 131.02(12)
C19 C18 C17 106.25(11)
C19 C18 C23 127.26(12)
C17 C18 C23 126.47(12)
C18 C19 O6 109.44(11)
C18 C19 C24 136.17(12)
O6 C19 C24 114.37(11)
O7 C20 H20A 105.1(11)
O7 C20 H20B 109.2(10)
H20A C20 H20B 111.2(15)
O7 C20 H20C 107.9(11)
H20A C20 H20C 110.6(15)
H20B C20 H20C 112.5(14)
O8 C21 O9 122.90(12)
O8 C21 C17 124.88(13)
O9 C21 C17 112.20(11)
O9 C22 H22A 105.1(11)
O9 C22 H22B 109.4(10)
H22A C22 H22B 112.5(15)
O9 C22 H22C 110.0(11)
H22A C22 H22C 111.9(15)
H22B C22 H22C 107.9(15)
C18 C23 H23A 112.9(10)
C18 C23 H23B 111.0(11)
H23A C23 H23B 105.0(15)
C18 C23 H23C 113.1(11)
H23A C23 H23C 107.9(15)
H23B C23 H23C 106.4(16)
C25 C24 C29 117.52(12)
C25 C24 C19 121.76(12)
C29 C24 C19 120.69(12)
C26 C25 C24 121.85(13)
C26 C25 H25 116.9(10)
C24 C25 H25 121.2(10)
C25 C26 C27 119.69(13)
C25 C26 H26 118.5(10)
C27 C26 H26 121.6(10)
O10 C27 C26 124.72(13)
O10 C27 C28 115.94(13)
C26 C27 C28 119.33(12)
C29 C28 C27 120.42(13)
C29 C28 H28 119.5(10)
C27 C28 H28 120.1(10)
C28 C29 C24 121.15(13)
C28 C29 H29 118.1(10)
C24 C29 H29 120.7(10)
O10 C30 H30A 105.4(10)
O10 C30 H30B 113.2(10)
H30A C30 H30B 110.1(14)
O10 C30 H30C 110.8(11)
H30A C30 H30C 107.3(15)
H30B C30 H30C 109.7(15)

loop_
_geom_bond_atom_site_label_1
_geom_bond_atom_site_label_2
_geom_bond_distance
O1 C1 1.3403(15)
O1 C4 1.4023(16)
O2 C1 1.3181(16)
O2 C5 1.4512(17)
O3 C6 1.2136(17)
O4 C6 1.3503(17)
O4 C7 1.4397(17)
O5 C12 1.3719(16)
O5 C15 1.4295(17)
C1 C2 1.3730(18)
C2 C6 1.4509(18)
C2 C3 1.4554(18)
C3 C4 1.3591(18)
C3 C8 1.4944(19)
C4 C9 1.4559(18)
C5 H5A 0.914(18)
C5 H5B 0.98(2)
C5 H5C 0.99(2)
C7 H7A 0.95(2)
C7 H7B 0.958(18)
C7 H7C 1.00(2)
C8 H8A 0.960(18)
C8 H8B 1.01(2)
C8 H8C 1.00(2)
C9 C14 1.3922(19)
C9 C10 1.4022(19)
C10 C11 1.3823(19)
C10 H10 0.976(18)
C11 C12 1.390(2)
C11 H11 0.972(19)
C12 C13 1.389(2)
C13 C14 1.3887(19)
C13 H13 0.967(16)
C14 H14 0.958(18)
C15 H15A 0.992(19)
C15 H15B 1.000(17)
C15 H15C 0.998(18)
O6 C16 1.3398(15)
O6 C19 1.4022(16)
O7 C16 1.3155(16)
O7 C20 1.4466(17)
O8 C21 1.2127(16)
O9 C21 1.3448(17)
O9 C22 1.4393(17)
O10 C27 1.3661(16)
O10 C30 1.4289(19)
C16 C17 1.3677(19)
C17 C21 1.4569(18)
C17 C18 1.4567(18)
C18 C19 1.3637(18)
C18 C23 1.4914(19)
C19 C24 1.4583(18)
C20 H20A 0.928(18)
C20 H20B 0.969(18)
C20 H20C 0.976(19)
C22 H22A 0.961(19)
C22 H22B 1.021(18)
C22 H22C 0.965(19)
C23 H23A 1.019(18)
C23 H23B 0.986(19)
C23 H23C 0.95(2)
C24 C25 1.3903(19)
C24 C29 1.4049(19)
C25 C26 1.3898(19)
C25 H25 0.972(17)
C26 C27 1.391(2)
C26 H26 0.970(17)
C27 C28 1.393(2)
C28 C29 1.3805(19)
C28 H28 0.975(18)
C29 H29 0.981(17)
C30 H30A 0.960(17)
C30 H30B 1.031(18)
C30 H30C 0.98(2)

loop_
_geom_torsion_atom_site_label_1
_geom_torsion_atom_site_label_2
_geom_torsion_atom_site_label_3
_geom_torsion_atom_site_label_4
_geom_torsion
C5 O2 C1 O1 -8.36(19)
C5 O2 C1 C2 174.68(15)
C4 O1 C1 O2 -177.46(12)
C4 O1 C1 C2 0.05(15)
O2 C1 C2 C6 -3.6(2)
O1 C1 C2 C6 179.29(13)
O2 C1 C2 C3 177.20(14)
O1 C1 C2 C3 0.07(16)
C1 C2 C3 C4 -0.17(16)
C6 C2 C3 C4 -179.32(14)
C1 C2 C3 C8 176.78(14)
C6 C2 C3 C8 -2.4(2)
C2 C3 C4 O1 0.20(16)
C8 C3 C4 O1 -176.76(13)
C2 C3 C4 C9 178.17(16)
C8 C3 C4 C9 1.2(3)
C1 O1 C4 C3 -0.16(15)
C1 O1 C4 C9 -178.60(12)
C7 O4 C6 O3 0.1(2)
C7 O4 C6 C2 180.00(13)
C1 C2 C6 O3 -14.2(2)
C3 C2 C6 O3 164.82(15)
C1 C2 C6 O4 165.95(13)
C3 C2 C6 O4 -15.0(2)
C3 C4 C9 C14 -155.45(17)
O1 C4 C9 C14 22.45(19)
C3 C4 C9 C10 25.2(3)
O1 C4 C9 C10 -156.91(13)
C14 C9 C10 C11 1.8(2)
C4 C9 C10 C11 -178.83(13)
C9 C10 C11 C12 -0.8(2)
C15 O5 C12 C11 167.97(13)
C15 O5 C12 C13 -11.4(2)
C10 C11 C12 O5 179.67(13)
C10 C11 C12 C13 -0.9(2)
O5 C12 C13 C14 -179.08(13)
C11 C12 C13 C14 1.5(2)
C12 C13 C14 C9 -0.5(2)
C10 C9 C14 C13 -1.1(2)
C4 C9 C14 C13 179.47(13)
C20 O7 C16 O6 -1.06(19)
C20 O7 C16 C17 -178.65(16)
C19 O6 C16 O7 -177.82(12)
C19 O6 C16 C17 0.20(16)
O7 C16 C17 C21 -5.2(3)
O6 C16 C17 C21 177.07(12)
O7 C16 C17 C18 176.07(14)
O6 C16 C17 C18 -1.66(16)
C16 C17 C18 C19 2.48(16)
C21 C17 C18 C19 -176.11(15)
C16 C17 C18 C23 -175.59(14)
C21 C17 C18 C23 5.8(2)
C17 C18 C19 O6 -2.43(15)
C23 C18 C19 O6 175.62(13)
C17 C18 C19 C24 176.35(16)
C23 C18 C19 C24 -5.6(3)
C16 O6 C19 C18 1.47(15)
C16 O6 C19 C24 -177.60(12)
C22 O9 C21 O8 -1.2(2)
C22 O9 C21 C17 177.26(12)
C16 C17 C21 O8 -3.1(2)
C18 C17 C21 O8 175.31(14)
C16 C17 C21 O9 178.49(13)
C18 C17 C21 O9 -3.1(2)
C18 C19 C24 C25 -17.4(3)
O6 C19 C24 C25 161.37(13)
C18 C19 C24 C29 164.40(16)
O6 C19 C24 C29 -16.86(19)
C29 C24 C25 C26 -2.1(2)
C19 C24 C25 C26 179.64(14)
C24 C25 C26 C27 1.4(2)
C30 O10 C27 C26 -0.7(2)
C30 O10 C27 C28 178.80(14)
C25 C26 C27 O10 179.93(14)
C25 C26 C27 C28 0.4(2)
O10 C27 C28 C29 178.90(14)
C26 C27 C28 C29 -1.6(2)
C27 C28 C29 C24 0.9(2)
C25 C24 C29 C28 0.9(2)
C19 C24 C29 C28 179.23(14)
